data_1551752
loop_
_publ_author_name
'ASANO, Akiko'
'IMORI, Kumiko'
'SAKAGUCHI, Noriko'
'DOI, Mitsunobu'

_publ_section_title
;
 Crystal Structure of t-Butyloxycarbonyl-L-prolyl-L-hydroxyprolyl-glicine
 methyl ester (Boc-Pro-Hyp-Gly-OMe)
;
_journal_name_full 'X-ray Structure Analysis Online'
_journal_page_first 53
_journal_paper_doi 10.2116/xraystruct.26.53
_journal_volume 26
_journal_year 2010
_chemical_absolute_configuration rm
_chemical_compound_source synthesis
_chemical_formula_moiety 'C18 H29 N3 O7'
_chemical_formula_sum 'C18 H29 N3 O7'
_chemical_formula_weight 399.44
_chemical_name_systematic
; 
 Boc-Pro-Hyp-Gly-OMe
;
_space_group_IT_number 19
_space_group_name_Hall 'P 2ac 2ab'
_space_group_name_H-M_alt 'P 21 21 21'
_symmetry_cell_setting orthorhombic
_symmetry_space_group_name_Hall 'P 2ac 2ab'
_symmetry_space_group_name_H-M 'P 21 21 21'
_atom_sites_solution_hydrogens geom
_atom_sites_solution_primary direct
_atom_sites_solution_secondary difmap
_audit_creation_method SHELXL-97
_cell_angle_alpha 90.00
_cell_angle_beta 90.00
_cell_angle_gamma 90.00
_cell_formula_units_Z 8
_cell_length_a 8.8821(11)
_cell_length_b 15.1509(18)
_cell_length_c 30.928(4)
_cell_measurement_reflns_used 5956
_cell_measurement_temperature 240(2)
_cell_measurement_theta_max 22.61
_cell_measurement_theta_min 2.39
_cell_volume 4162.0(9)
_computing_cell_refinement 'SAINTPLUS (Bruker, 1998)'
_computing_data_collection 'SMART (Bruker, 1998)'
_computing_data_reduction 'SAINTPLUS (Bruker, 1998)'
_computing_molecular_graphics 'PLATON (Spek, 2003)'
_computing_publication_material 'SHELXL-97 (Sheldrick, 2008)'
_computing_structure_refinement 'SHELXL-97 (Sheldrick, 2008)'
_computing_structure_solution 'SHELXS-97 (Sheldrick, 2008)'
_diffrn_ambient_temperature 240(2)
_diffrn_detector_area_resol_mean 8.366
_diffrn_measured_fraction_theta_full 0.999
_diffrn_measured_fraction_theta_max 0.999
_diffrn_measurement_device_type 'Bruker AXS SMART APEX (CCD area detector)'
_diffrn_measurement_method \w-scan
_diffrn_radiation_monochromator 'Bruker AXS Montel (conforcal multilayer optics)'
_diffrn_radiation_source 'MacScience M18XCE (rotating anode)'
_diffrn_radiation_type MoK\a
_diffrn_radiation_wavelength 0.71073
_diffrn_reflns_av_R_equivalents 0.0935
_diffrn_reflns_av_sigmaI/netI 0.0438
_diffrn_reflns_limit_h_max 11
_diffrn_reflns_limit_h_min -11
_diffrn_reflns_limit_k_max 19
_diffrn_reflns_limit_k_min -19
_diffrn_reflns_limit_l_max 39
_diffrn_reflns_limit_l_min -39
_diffrn_reflns_number 45347
_diffrn_reflns_theta_full 27.10
_diffrn_reflns_theta_max 27.10
_diffrn_reflns_theta_min 1.50
_diffrn_standards_interval_time 600
_exptl_absorpt_coefficient_mu 0.098
_exptl_absorpt_correction_T_max 1.0
_exptl_absorpt_correction_T_min 0.884
_exptl_absorpt_correction_type empirical
_exptl_absorpt_process_details 'SADABS (Sheldrick, 1996)'
_exptl_crystal_colour colourless
_exptl_crystal_density_diffrn 1.275
_exptl_crystal_density_method 'not measured'
_exptl_crystal_description block
_exptl_crystal_F_000 1712
_exptl_crystal_size_max 0.4
_exptl_crystal_size_mid 0.3
_exptl_crystal_size_min 0.1
_refine_diff_density_max 0.270
_refine_diff_density_min -0.177
_refine_diff_density_rms 0.050
_refine_ls_abs_structure_details 'starting materials'
_refine_ls_extinction_method none
_refine_ls_goodness_of_fit_ref 0.947
_refine_ls_hydrogen_treatment constr
_refine_ls_matrix_type full
_refine_ls_number_parameters 505
_refine_ls_number_reflns 5148
_refine_ls_number_restraints 0
_refine_ls_restrained_S_all 0.947
_refine_ls_R_factor_all 0.0540
_refine_ls_R_factor_gt 0.0454
_refine_ls_shift/su_max 0.001
_refine_ls_shift/su_mean 0.000
_refine_ls_structure_factor_coef Fsqd
_refine_ls_weighting_details 'calc w=1/[\s^2^(Fo^2^)+(0.0748P)^2^+0.0000P] where P=(Fo^2^+2Fc^2^)/3'
_refine_ls_weighting_scheme calc
_refine_ls_wR_factor_gt 0.1093
_refine_ls_wR_factor_ref 0.1128
_reflns_number_gt 4162
_reflns_number_total 5148
_reflns_threshold_expression I>2\s(I)
_cod_data_source_file 26_53_1.cif
_cod_data_source_block phgm
_cod_depositor_comments
;
The following automatic conversions were performed:

'_symmetry_cell_setting' value 'Orthorhombic' changed to
'orthorhombic' according to
/home/andrius/struct/COD-crude-data/automatic-downloads/current/J-STAGE/lib/dictionaries/cif_core.dic
dictionary named 'cif_core.dic' version 2.4.2 from 2011-04-26.

Automatic conversion script
Id: cif_fix_values 6524 2018-11-02 12:15:13Z antanas 

2022-05-28
Z value and formula fixed to values more according to usual
chemical conventions.                 miguel
;
_cod_original_formula_sum 'C36 H58 N6 O14'
_cod_original_formula_weight 798.88
_cod_original_formula_moiety '2(C18 H29 N3 O7)'
_cod_original_formula_units_Z 4
_cod_original_sg_symbol_Hall 'P 2ac 2ab  '
_cod_original_sg_symbol_H-M 'P2(1)2(1)2(1) '
_cod_database_code 1551752

loop_
_symmetry_equiv_pos_as_xyz
'x, y, z'
'-x+1/2, -y, z+1/2'
'-x, y+1/2, -z+1/2'
'x+1/2, -y+1/2, -z'

loop_
_atom_site_label
_atom_site_type_symbol
_atom_site_fract_x
_atom_site_fract_y
_atom_site_fract_z
_atom_site_U_iso_or_equiv
_atom_site_adp_type
_atom_site_occupancy
_atom_site_symmetry_multiplicity
_atom_site_calc_flag
_atom_site_refinement_flags
C1A C 0.0613(4) 0.1536(2) 0.46618(9) 0.0588(8) Uani 1 1 d .
O1A O 0.2018(2) 0.12501(14) 0.44597(7) 0.0572(6) Uani 1 1 d .
C2A C -0.0014(5) 0.0668(3) 0.48361(14) 0.0932(13) Uani 1 1 d .
H2A1 H 0.0660 0.0436 0.5055 0.140 Uiso 1 1 calc R
H2A2 H -0.0102 0.0246 0.4602 0.140 Uiso 1 1 calc R
H2A3 H -0.0999 0.0770 0.4962 0.140 Uiso 1 1 calc R
C3A C -0.0419(4) 0.1906(3) 0.43172(12) 0.0771(10) Uani 1 1 d .
H3A1 H -0.0017 0.2461 0.4213 0.116 Uiso 1 1 calc R
H3A2 H -0.1412 0.2002 0.4439 0.116 Uiso 1 1 calc R
H3A3 H -0.0488 0.1491 0.4079 0.116 Uiso 1 1 calc R
C4A C 0.0918(5) 0.2169(3) 0.50143(12) 0.0897(13) Uani 1 1 d .
H4A1 H 0.1302 0.2715 0.4893 0.134 Uiso 1 1 calc R
H4A2 H 0.1658 0.1920 0.5210 0.134 Uiso 1 1 calc R
H4A3 H -0.0007 0.2287 0.5171 0.134 Uiso 1 1 calc R
C5A C 0.2870(3) 0.18128(19) 0.42341(8) 0.0411(6) Uani 1 1 d .
O5A O 0.2738(2) 0.26109(13) 0.42221(6) 0.0505(5) Uani 1 1 d .
N10A N 0.3977(3) 0.13684(14) 0.40269(7) 0.0406(5) Uani 1 1 d .
C10A C 0.4928(3) 0.18143(18) 0.37140(8) 0.0408(6) Uani 1 1 d .
H10A H 0.5432 0.2336 0.3841 0.049 Uiso 1 1 calc R
C11A C 0.6061(4) 0.1080(2) 0.36041(10) 0.0598(9) Uani 1 1 d .
H111 H 0.6511 0.1174 0.3319 0.072 Uiso 1 1 calc R
H112 H 0.6863 0.1047 0.3821 0.072 Uiso 1 1 calc R
C12A C 0.5107(4) 0.0264(2) 0.36099(10) 0.0596(8) Uani 1 1 d .
H121 H 0.5725 -0.0265 0.3653 0.072 Uiso 1 1 calc R
H122 H 0.4539 0.0202 0.3340 0.072 Uiso 1 1 calc R
C13A C 0.4064(4) 0.04081(19) 0.39878(10) 0.0556(7) Uani 1 1 d .
H131 H 0.3069 0.0154 0.3931 0.067 Uiso 1 1 calc R
H132 H 0.4475 0.0144 0.4252 0.067 Uiso 1 1 calc R
C14A C 0.4033(3) 0.20558(15) 0.33092(7) 0.0298(5) Uani 1 1 d .
O14A O 0.27399(18) 0.17788(11) 0.32545(5) 0.0362(4) Uani 1 1 d .
N20A N 0.4749(2) 0.25158(12) 0.30021(6) 0.0294(4) Uani 1 1 d .
C20A C 0.4098(3) 0.25972(14) 0.25699(7) 0.0276(5) Uani 1 1 d .
H20A H 0.3114 0.2902 0.2586 0.033 Uiso 1 1 calc R
C21A C 0.5244(3) 0.31750(16) 0.23305(8) 0.0359(5) Uani 1 1 d .
H211 H 0.6006 0.2814 0.2185 0.043 Uiso 1 1 calc R
H212 H 0.4747 0.3553 0.2117 0.043 Uiso 1 1 calc R
C22A C 0.5936(3) 0.37191(15) 0.26910(8) 0.0350(5) Uani 1 1 d .
H221 H 0.6907 0.3985 0.2602 0.042 Uiso 1 1 calc R
O22A O 0.48939(19) 0.43730(10) 0.28408(6) 0.0364(4) Uani 1 1 d .
H22A H 0.5125 0.4860 0.2732 0.051 Uiso 1 1 d .
C23A C 0.6142(3) 0.30475(15) 0.30466(9) 0.0357(5) Uani 1 1 d .
H23A H 0.7044 0.2688 0.3000 0.043 Uiso 1 1 calc R
H23B H 0.6202 0.3330 0.3331 0.043 Uiso 1 1 calc R
C24A C 0.3917(2) 0.16994(14) 0.23525(7) 0.0273(5) Uani 1 1 d .
O24A O 0.45598(19) 0.10352(10) 0.24788(6) 0.0370(4) Uani 1 1 d .
N30A N 0.3023(2) 0.17161(12) 0.20048(6) 0.0331(4) Uani 1 1 d .
H30A H 0.2535 0.2198 0.1944 0.040 Uiso 1 1 calc R
O32A O 0.4084(3) 0.00495(15) 0.12333(7) 0.0644(6) Uani 1 1 d .
C30A C 0.2845(3) 0.09581(17) 0.17288(8) 0.0388(6) Uani 1 1 d .
H301 H 0.2019 0.1065 0.1525 0.047 Uiso 1 1 calc R
H302 H 0.2578 0.0444 0.1905 0.047 Uiso 1 1 calc R
C31A C 0.4287(4) 0.07591(19) 0.14757(9) 0.0481(7) Uani 1 1 d .
O31A O 0.5411(3) 0.11634(18) 0.14956(8) 0.0783(7) Uani 1 1 d .
C32A C 0.5450(5) -0.0254(3) 0.10186(12) 0.0971(15) Uani 1 1 d .
H321 H 0.5222 -0.0770 0.0845 0.146 Uiso 1 1 calc R
H322 H 0.6200 -0.0405 0.1234 0.146 Uiso 1 1 calc R
H323 H 0.5836 0.0212 0.0834 0.146 Uiso 1 1 calc R
C1B C 0.3522(3) 0.2728(2) 0.04035(9) 0.0528(8) Uani 1 1 d .
O1B O 0.2072(2) 0.27187(13) 0.06341(6) 0.0505(5) Uani 1 1 d .
C2B C 0.3575(4) 0.1809(3) 0.02096(12) 0.0751(11) Uani 1 1 d .
H2B1 H 0.2750 0.1738 0.0007 0.113 Uiso 1 1 calc R
H2B2 H 0.3485 0.1373 0.0438 0.113 Uiso 1 1 calc R
H2B3 H 0.4524 0.1727 0.0060 0.113 Uiso 1 1 calc R
C3B C 0.4795(4) 0.2872(2) 0.07198(12) 0.0687(9) Uani 1 1 d .
H3B1 H 0.4732 0.3465 0.0837 0.103 Uiso 1 1 calc R
H3B2 H 0.5750 0.2798 0.0572 0.103 Uiso 1 1 calc R
H3B3 H 0.4720 0.2446 0.0953 0.103 Uiso 1 1 calc R
C4B C 0.3485(5) 0.3419(3) 0.00510(11) 0.0757(11) Uani 1 1 d .
H4B1 H 0.3446 0.4002 0.0180 0.114 Uiso 1 1 calc R
H4B2 H 0.2601 0.3330 -0.0128 0.114 Uiso 1 1 calc R
H4B3 H 0.4383 0.3369 -0.0125 0.114 Uiso 1 1 calc R
C5B C 0.1642(3) 0.34300(17) 0.08671(8) 0.0383(6) Uani 1 1 d .
O5B O 0.2290(2) 0.41322(13) 0.08747(6) 0.0505(5) Uani 1 1 d .
N10B N 0.0366(2) 0.32624(13) 0.10875(6) 0.0376(5) Uani 1 1 d .
C10B C -0.0181(3) 0.39200(16) 0.13898(7) 0.0342(5) Uani 1 1 d .
H10B H -0.0357 0.4491 0.1243 0.041 Uiso 1 1 calc R
C11B C -0.1670(3) 0.3515(2) 0.15447(10) 0.0480(7) Uani 1 1 d .
H113 H -0.1906 0.3702 0.1840 0.058 Uiso 1 1 calc R
H114 H -0.2504 0.3681 0.1354 0.058 Uiso 1 1 calc R
C12B C -0.1372(4) 0.2531(2) 0.15248(10) 0.0542(7) Uani 1 1 d .
H123 H -0.0830 0.2329 0.1782 0.065 Uiso 1 1 calc R
H124 H -0.2315 0.2199 0.1499 0.065 Uiso 1 1 calc R
C13B C -0.0416(3) 0.24254(17) 0.11234(9) 0.0446(6) Uani 1 1 d .
H133 H 0.0298 0.1937 0.1156 0.054 Uiso 1 1 calc R
H134 H -0.1045 0.2317 0.0869 0.054 Uiso 1 1 calc R
C14B C 0.0888(3) 0.40303(15) 0.17728(7) 0.0323(5) Uani 1 1 d .
O14B O 0.1736(2) 0.34267(12) 0.18850(6) 0.0453(5) Uani 1 1 d .
N20B N 0.0802(2) 0.47809(13) 0.19931(6) 0.0323(4) Uani 1 1 d .
C20B C 0.1589(3) 0.48896(16) 0.24039(7) 0.0323(5) Uani 1 1 d .
H20B H 0.2645 0.4686 0.2382 0.039 Uiso 1 1 calc R
C21B C 0.1515(3) 0.58789(16) 0.24848(8) 0.0361(5) Uani 1 1 d .
H213 H 0.2367 0.6182 0.2349 0.043 Uiso 1 1 calc R
H214 H 0.1517 0.6008 0.2795 0.043 Uiso 1 1 calc R
C22B C 0.0035(3) 0.61554(15) 0.22783(8) 0.0353(5) Uani 1 1 d .
H223 H -0.0800 0.6060 0.2485 0.042 Uiso 1 1 calc R
O22B O 0.0087(2) 0.70511(11) 0.21590(7) 0.0540(5) Uani 1 1 d .
H22B H -0.0728 0.7196 0.2050 0.081 Uiso 1 1 d .
C23B C -0.0150(3) 0.55399(16) 0.18942(9) 0.0425(6) Uani 1 1 d .
H233 H -0.1204 0.5359 0.1862 0.051 Uiso 1 1 calc R
H234 H 0.0179 0.5828 0.1627 0.051 Uiso 1 1 calc R
C24B C 0.0762(3) 0.44121(15) 0.27631(8) 0.0327(5) Uani 1 1 d .
O24B O -0.0627(2) 0.43547(13) 0.27663(6) 0.0479(5) Uani 1 1 d .
N30B N 0.1614(2) 0.41091(14) 0.30886(6) 0.0361(5) Uani 1 1 d .
H30B H 0.2589 0.4111 0.3063 0.043 Uiso 1 1 calc R
C30B C 0.0936(3) 0.37812(17) 0.34785(8) 0.0396(6) Uani 1 1 d .
H303 H 0.1671 0.3416 0.3633 0.048 Uiso 1 1 calc R
H304 H 0.0079 0.3405 0.3403 0.048 Uiso 1 1 calc R
C31B C 0.0404(3) 0.45077(18) 0.37736(9) 0.0421(6) Uani 1 1 d .
O31B O 0.0569(3) 0.52728(14) 0.37187(7) 0.0642(6) Uani 1 1 d .
O32B O -0.0299(3) 0.41574(15) 0.41143(7) 0.0672(6) Uani 1 1 d .
C32B C -0.0798(6) 0.4772(3) 0.44416(12) 0.0917(13) Uani 1 1 d .
H324 H -0.1287 0.4451 0.4674 0.138 Uiso 1 1 calc R
H325 H -0.1505 0.5186 0.4315 0.138 Uiso 1 1 calc R
H326 H 0.0062 0.5090 0.4555 0.138 Uiso 1 1 calc R

loop_
_atom_site_aniso_label
_atom_site_aniso_U_11
_atom_site_aniso_U_22
_atom_site_aniso_U_33
_atom_site_aniso_U_23
_atom_site_aniso_U_13
_atom_site_aniso_U_12
C1A 0.0503(18) 0.082(2) 0.0441(16) 0.0001(15) 0.0148(14) -0.0011(17)
O1A 0.0532(12) 0.0619(12) 0.0564(12) 0.0142(10) 0.0192(11) 0.0040(11)
C2A 0.082(3) 0.109(3) 0.089(3) 0.020(2) 0.038(2) -0.014(3)
C3A 0.055(2) 0.105(3) 0.071(2) 0.002(2) 0.0003(18) 0.002(2)
C4A 0.073(3) 0.131(4) 0.065(2) -0.030(2) 0.019(2) -0.012(3)
C5A 0.0418(14) 0.0494(16) 0.0320(13) 0.0045(11) -0.0026(11) 0.0018(13)
O5A 0.0534(12) 0.0488(12) 0.0491(11) -0.0005(9) -0.0008(10) 0.0035(10)
N10A 0.0397(12) 0.0473(13) 0.0349(11) 0.0048(9) 0.0001(10) 0.0011(10)
C10A 0.0297(12) 0.0528(15) 0.0397(13) 0.0044(11) -0.0061(11) -0.0035(12)
C11A 0.0374(15) 0.087(2) 0.0554(17) 0.0191(17) -0.0006(14) 0.0227(16)
C12A 0.064(2) 0.0572(17) 0.0580(17) 0.0097(15) -0.0011(16) 0.0260(17)
C13A 0.0602(19) 0.0495(17) 0.0570(17) 0.0061(13) 0.0035(16) 0.0066(15)
C14A 0.0243(11) 0.0308(11) 0.0344(11) -0.0028(9) -0.0017(10) -0.0005(9)
O14A 0.0244(8) 0.0424(9) 0.0418(9) 0.0034(8) -0.0026(7) -0.0066(7)
N20A 0.0228(9) 0.0288(9) 0.0366(10) -0.0020(8) -0.0027(8) -0.0038(8)
C20A 0.0214(10) 0.0269(11) 0.0344(11) -0.0003(9) 0.0003(9) 0.0012(9)
C21A 0.0316(13) 0.0340(12) 0.0421(13) -0.0001(10) 0.0081(11) -0.0064(10)
C22A 0.0238(11) 0.0325(12) 0.0487(14) -0.0006(10) 0.0057(11) -0.0062(10)
O22A 0.0308(9) 0.0266(8) 0.0518(10) 0.0018(7) 0.0027(8) -0.0046(7)
C23A 0.0215(11) 0.0334(12) 0.0523(14) -0.0025(11) -0.0035(11) -0.0032(10)
C24A 0.0199(10) 0.0267(11) 0.0355(11) 0.0013(9) 0.0039(9) -0.0015(9)
O24A 0.0361(10) 0.0274(8) 0.0474(10) -0.0034(7) -0.0085(8) 0.0064(7)
N30A 0.0299(10) 0.0268(9) 0.0426(11) -0.0029(8) -0.0075(9) 0.0037(8)
O32A 0.0765(15) 0.0682(14) 0.0487(11) -0.0193(10) -0.0056(12) 0.0217(13)
C30A 0.0357(13) 0.0383(13) 0.0425(13) -0.0049(11) -0.0108(12) 0.0011(11)
C31A 0.0594(19) 0.0460(15) 0.0388(14) -0.0036(12) -0.0063(14) 0.0100(15)
O31A 0.0600(15) 0.0955(18) 0.0794(16) -0.0166(14) 0.0283(13) -0.0185(15)
C32A 0.107(4) 0.130(4) 0.055(2) -0.022(2) 0.005(2) 0.053(3)
C1B 0.0453(16) 0.0635(19) 0.0496(16) -0.0131(14) 0.0171(14) -0.0064(14)
O1B 0.0442(11) 0.0532(11) 0.0542(11) -0.0167(9) 0.0166(10) -0.0118(9)
C2B 0.059(2) 0.084(3) 0.083(2) -0.033(2) 0.0277(19) -0.0017(19)
C3B 0.0465(19) 0.082(2) 0.077(2) -0.0158(19) 0.0031(17) 0.0009(18)
C4B 0.081(3) 0.094(3) 0.0528(19) -0.0017(19) 0.0244(19) -0.006(2)
C5B 0.0404(14) 0.0408(14) 0.0337(13) -0.0045(11) 0.0051(11) -0.0034(12)
O5B 0.0484(11) 0.0479(11) 0.0553(11) -0.0068(9) 0.0140(10) -0.0127(10)
N10B 0.0379(11) 0.0399(11) 0.0349(10) -0.0059(9) 0.0072(9) -0.0052(10)
C10B 0.0330(13) 0.0362(12) 0.0334(12) -0.0006(10) 0.0010(11) 0.0015(10)
C11B 0.0315(13) 0.0599(18) 0.0525(16) -0.0060(14) 0.0070(12) -0.0041(13)
C12B 0.0479(17) 0.0574(18) 0.0574(17) -0.0010(14) 0.0071(14) -0.0165(14)
C13B 0.0443(15) 0.0415(14) 0.0481(14) -0.0065(12) 0.0022(12) -0.0082(12)
C14B 0.0283(11) 0.0334(12) 0.0352(12) 0.0031(10) 0.0037(10) 0.0040(10)
O14B 0.0467(11) 0.0370(9) 0.0520(11) -0.0041(8) -0.0099(9) 0.0142(8)
N20B 0.0280(10) 0.0352(10) 0.0336(10) -0.0021(8) -0.0036(9) 0.0085(8)
C20B 0.0214(10) 0.0407(13) 0.0347(12) -0.0023(10) -0.0024(10) 0.0039(10)
C21B 0.0319(12) 0.0380(13) 0.0383(13) -0.0010(11) -0.0030(11) 0.0001(10)
C22B 0.0290(12) 0.0333(12) 0.0436(13) -0.0028(10) 0.0009(11) 0.0019(10)
O22B 0.0492(12) 0.0320(9) 0.0807(13) 0.0071(9) -0.0161(11) 0.0025(9)
C23B 0.0392(14) 0.0391(13) 0.0491(14) -0.0052(11) -0.0135(12) 0.0130(12)
C24B 0.0274(12) 0.0307(12) 0.0398(13) -0.0029(10) -0.0035(10) 0.0029(10)
O24B 0.0245(9) 0.0599(12) 0.0593(12) 0.0101(10) -0.0046(8) -0.0036(9)
N30B 0.0273(10) 0.0452(12) 0.0359(10) 0.0027(9) 0.0002(9) 0.0051(9)
C30B 0.0423(14) 0.0379(13) 0.0386(13) 0.0017(10) -0.0004(12) 0.0046(12)
C31B 0.0367(14) 0.0467(16) 0.0430(14) -0.0011(11) -0.0044(12) 0.0062(12)
O31B 0.0751(16) 0.0415(12) 0.0761(14) -0.0075(10) 0.0131(13) 0.0020(11)
O32B 0.0852(17) 0.0650(13) 0.0513(12) -0.0034(10) 0.0289(12) 0.0071(13)
C32B 0.113(3) 0.102(3) 0.060(2) -0.019(2) 0.032(2) 0.014(3)

loop_
_atom_type_symbol
_atom_type_description
_atom_type_scat_dispersion_real
_atom_type_scat_dispersion_imag
_atom_type_scat_source
C C 0.0033 0.0016 'International Tables Vol C Tables 4.2.6.8 and 6.1.1.4'
H H 0.0000 0.0000 'International Tables Vol C Tables 4.2.6.8 and 6.1.1.4'
N N 0.0061 0.0033 'International Tables Vol C Tables 4.2.6.8 and 6.1.1.4'
O O 0.0106 0.0060 'International Tables Vol C Tables 4.2.6.8 and 6.1.1.4'

loop_
_geom_angle_atom_site_label_1
_geom_angle_atom_site_label_2
_geom_angle_atom_site_label_3
_geom_angle
O1A C1A C4A 110.6(3)
O1A C1A C3A 109.0(2)
C4A C1A C3A 113.0(3)
O1A C1A C2A 102.0(3)
C4A C1A C2A 111.4(3)
C3A C1A C2A 110.3(3)
C5A O1A C1A 121.2(2)
C1A C2A H2A1 109.5
C1A C2A H2A2 109.5
H2A1 C2A H2A2 109.5
C1A C2A H2A3 109.5
H2A1 C2A H2A3 109.5
H2A2 C2A H2A3 109.5
C1A C3A H3A1 109.5
C1A C3A H3A2 109.5
H3A1 C3A H3A2 109.5
C1A C3A H3A3 109.5
H3A1 C3A H3A3 109.5
H3A2 C3A H3A3 109.5
C1A C4A H4A1 109.5
C1A C4A H4A2 109.5
H4A1 C4A H4A2 109.5
C1A C4A H4A3 109.5
H4A1 C4A H4A3 109.5
H4A2 C4A H4A3 109.5
O5A C5A O1A 126.6(3)
O5A C5A N10A 123.4(3)
O1A C5A N10A 110.0(2)
C5A N10A C10A 120.5(2)
C5A N10A C13A 124.9(2)
C10A N10A C13A 112.2(2)
N10A C10A C14A 110.8(2)
N10A C10A C11A 101.0(2)
C14A C10A C11A 109.4(2)
N10A C10A H10A 111.7
C14A C10A H10A 111.7
C11A C10A H10A 111.7
C12A C11A C10A 103.0(2)
C12A C11A H111 111.2
C10A C11A H111 111.2
C12A C11A H112 111.2
C10A C11A H112 111.2
H111 C11A H112 109.1
C11A C12A C13A 103.7(3)
C11A C12A H121 111.0
C13A C12A H121 111.0
C11A C12A H122 111.0
C13A C12A H122 111.0
H121 C12A H122 109.0
N10A C13A C12A 104.0(2)
N10A C13A H131 111.0
C12A C13A H131 111.0
N10A C13A H132 111.0
C12A C13A H132 111.0
H131 C13A H132 109.0
O14A C14A N20A 121.5(2)
O14A C14A C10A 121.0(2)
N20A C14A C10A 117.3(2)
C14A N20A C20A 120.30(18)
C14A N20A C23A 127.8(2)
C20A N20A C23A 111.67(18)
N20A C20A C24A 111.68(17)
N20A C20A C21A 103.13(18)
C24A C20A C21A 111.48(18)
N20A C20A H20A 110.1
C24A C20A H20A 110.1
C21A C20A H20A 110.1
C22A C21A C20A 102.98(18)
C22A C21A H211 111.2
C20A C21A H211 111.2
C22A C21A H212 111.2
C20A C21A H212 111.2
H211 C21A H212 109.1
O22A C22A C23A 108.0(2)
O22A C22A C21A 110.6(2)
C23A C22A C21A 102.60(19)
O22A C22A H221 111.8
C23A C22A H221 111.8
C21A C22A H221 111.8
C22A O22A H22A 108.7
N20A C23A C22A 101.41(19)
N20A C23A H23A 111.5
C22A C23A H23A 111.5
N20A C23A H23B 111.5
C22A C23A H23B 111.5
H23A C23A H23B 109.3
O24A C24A N30A 123.4(2)
O24A C24A C20A 123.0(2)
N30A C24A C20A 113.58(19)
C24A N30A C30A 121.80(19)
C24A N30A H30A 119.1
C30A N30A H30A 119.1
C31A O32A C32A 113.6(3)
N30A C30A C31A 111.6(2)
N30A C30A H301 109.3
C31A C30A H301 109.3
N30A C30A H302 109.3
C31A C30A H302 109.3
H301 C30A H302 108.0
O31A C31A O32A 124.8(3)
O31A C31A C30A 125.6(3)
O32A C31A C30A 109.6(3)
O32A C32A H321 109.5
O32A C32A H322 109.5
H321 C32A H322 109.5
O32A C32A H323 109.5
H321 C32A H323 109.5
H322 C32A H323 109.5
O1B C1B C4B 109.7(3)
O1B C1B C3B 110.0(2)
C4B C1B C3B 112.5(3)
O1B C1B C2B 102.1(2)
C4B C1B C2B 110.6(3)
C3B C1B C2B 111.4(3)
C5B O1B C1B 119.9(2)
C1B C2B H2B1 109.5
C1B C2B H2B2 109.5
H2B1 C2B H2B2 109.5
C1B C2B H2B3 109.5
H2B1 C2B H2B3 109.5
H2B2 C2B H2B3 109.5
C1B C3B H3B1 109.5
C1B C3B H3B2 109.5
H3B1 C3B H3B2 109.5
C1B C3B H3B3 109.5
H3B1 C3B H3B3 109.5
H3B2 C3B H3B3 109.5
C1B C4B H4B1 109.5
C1B C4B H4B2 109.5
H4B1 C4B H4B2 109.5
C1B C4B H4B3 109.5
H4B1 C4B H4B3 109.5
H4B2 C4B H4B3 109.5
O5B C5B N10B 123.8(2)
O5B C5B O1B 125.2(2)
N10B C5B O1B 110.9(2)
C5B N10B C10B 118.6(2)
C5B N10B C13B 127.4(2)
C10B N10B C13B 112.98(19)
N10B C10B C14B 111.5(2)
N10B C10B C11B 102.4(2)
C14B C10B C11B 109.7(2)
N10B C10B H10B 111.0
C14B C10B H10B 111.0
C11B C10B H10B 111.0
C12B C11B C10B 103.3(2)
C12B C11B H113 111.1
C10B C11B H113 111.1
C12B C11B H114 111.1
C10B C11B H114 111.1
H113 C11B H114 109.1
C13B C12B C11B 103.6(2)
C13B C12B H123 111.0
C11B C12B H123 111.0
C13B C12B H124 111.0
C11B C12B H124 111.0
H123 C12B H124 109.0
N10B C13B C12B 103.9(2)
N10B C13B H133 111.0
C12B C13B H133 111.0
N10B C13B H134 111.0
C12B C13B H134 111.0
H133 C13B H134 109.0
O14B C14B N20B 121.7(2)
O14B C14B C10B 121.1(2)
N20B C14B C10B 117.1(2)
C14B N20B C23B 126.87(19)
C14B N20B C20B 121.07(19)
C23B N20B C20B 111.78(18)
N20B C20B C24B 110.64(19)
N20B C20B C21B 103.53(19)
C24B C20B C21B 109.2(2)
N20B C20B H20B 111.1
C24B C20B H20B 111.1
C21B C20B H20B 111.1
C20B C21B C22B 103.9(2)
C20B C21B H213 111.0
C22B C21B H213 111.0
C20B C21B H214 111.0
C22B C21B H214 111.0
H213 C21B H214 109.0
O22B C22B C23B 113.0(2)
O22B C22B C21B 110.3(2)
C23B C22B C21B 104.6(2)
O22B C22B H223 109.6
C23B C22B H223 109.6
C21B C22B H223 109.6
C22B O22B H22B 109.5
N20B C23B C22B 104.88(19)
N20B C23B H233 110.8
C22B C23B H233 110.8
N20B C23B H234 110.8
C22B C23B H234 110.8
H233 C23B H234 108.8
O24B C24B N30B 122.2(2)
O24B C24B C20B 121.5(2)
N30B C24B C20B 116.1(2)
C24B N30B C30B 120.8(2)
C24B N30B H30B 119.6
C30B N30B H30B 119.6
N30B C30B C31B 112.8(2)
N30B C30B H303 109.0
C31B C30B H303 109.0
N30B C30B H304 109.0
C31B C30B H304 109.0
H303 C30B H304 107.8
O31B C31B O32B 124.2(3)
O31B C31B C30B 126.2(3)
O32B C31B C30B 109.6(2)
C31B O32B C32B 116.1(3)
O32B C32B H324 109.5
O32B C32B H325 109.5
H324 C32B H325 109.5
O32B C32B H326 109.5
H324 C32B H326 109.5
H325 C32B H326 109.5

loop_
_geom_bond_atom_site_label_1
_geom_bond_atom_site_label_2
_geom_bond_distance
C1A O1A 1.461(4)
C1A C4A 1.476(5)
C1A C3A 1.513(5)
C1A C2A 1.527(5)
O1A C5A 1.336(3)
C2A H2A1 0.9700
C2A H2A2 0.9700
C2A H2A3 0.9700
C3A H3A1 0.9700
C3A H3A2 0.9700
C3A H3A3 0.9700
C4A H4A1 0.9700
C4A H4A2 0.9700
C4A H4A3 0.9700
C5A O5A 1.216(3)
C5A N10A 1.353(4)
N10A C10A 1.451(3)
N10A C13A 1.462(4)
C10A C14A 1.528(3)
C10A C11A 1.538(4)
C10A H10A 0.9900
C11A C12A 1.499(5)
C11A H111 0.9800
C11A H112 0.9800
C12A C13A 1.507(4)
C12A H121 0.9800
C12A H122 0.9800
C13A H131 0.9800
C13A H132 0.9800
C14A O14A 1.234(3)
C14A N20A 1.339(3)
N20A C20A 1.461(3)
N20A C23A 1.482(3)
C20A C24A 1.526(3)
C20A C21A 1.533(3)
C20A H20A 0.9900
C21A C22A 1.517(3)
C21A H211 0.9800
C21A H212 0.9800
C22A O22A 1.433(3)
C22A C23A 1.509(4)
C22A H221 0.9900
O22A H22A 0.84
C23A H23A 0.9800
C23A H23B 0.9800
C24A O24A 1.221(3)
C24A N30A 1.337(3)
N30A C30A 1.440(3)
N30A H30A 0.8700
O32A C31A 1.323(4)
O32A C32A 1.457(5)
C30A C31A 1.531(4)
C30A H301 0.9800
C30A H302 0.9800
C31A O31A 1.172(4)
C32A H321 0.9700
C32A H322 0.9700
C32A H323 0.9700
C1B O1B 1.472(3)
C1B C4B 1.512(5)
C1B C3B 1.511(5)
C1B C2B 1.517(5)
O1B C5B 1.351(3)
C2B H2B1 0.9700
C2B H2B2 0.9700
C2B H2B3 0.9700
C3B H3B1 0.9700
C3B H3B2 0.9700
C3B H3B3 0.9700
C4B H4B1 0.9700
C4B H4B2 0.9700
C4B H4B3 0.9700
C5B O5B 1.210(3)
C5B N10B 1.346(3)
N10B C10B 1.450(3)
N10B C13B 1.450(3)
C10B C14B 1.528(3)
C10B C11B 1.535(4)
C10B H10B 0.9900
C11B C12B 1.515(5)
C11B H113 0.9800
C11B H114 0.9800
C12B C13B 1.512(4)
C12B H123 0.9800
C12B H124 0.9800
C13B H133 0.9800
C13B H134 0.9800
C14B O14B 1.235(3)
C14B N20B 1.328(3)
N20B C23B 1.460(3)
N20B C20B 1.459(3)
C20B C24B 1.515(3)
C20B C21B 1.521(3)
C20B H20B 0.9900
C21B C22B 1.521(3)
C21B H213 0.9800
C21B H214 0.9800
C22B O22B 1.407(3)
C22B C23B 1.519(3)
C22B H223 0.9900
O22B H22B 0.83
C23B H233 0.9800
C23B H234 0.9800
C24B O24B 1.237(3)
C24B N30B 1.340(3)
N30B C30B 1.436(3)
N30B H30B 0.8700
C30B C31B 1.506(4)
C30B H303 0.9800
C30B H304 0.9800
C31B O31B 1.181(3)
C31B O32B 1.335(3)
O32B C32B 1.444(4)
C32B H324 0.9700
C32B H325 0.9700
C32B H326 0.9700

loop_
_geom_hbond_atom_site_label_D
_geom_hbond_atom_site_label_H
_geom_hbond_atom_site_label_A
_geom_hbond_distance_DH
_geom_hbond_distance_DA
_geom_hbond_distance_HA
_geom_hbond_angle_DHA
_geom_hbond_site_symmetry_A
N30A H30A O14B 0.87 2.857(3) 2.00 168 .
N30B H30B O22A 0.87 3.039(2) 2.20 163 .
O22A H22A O24A 0.84 2.749(2) 1.92 173 3_655
O22B H22B O14A 0.83 2.848(2) 2.12 147 3_555

loop_
_geom_torsion_atom_site_label_1
_geom_torsion_atom_site_label_2
_geom_torsion_atom_site_label_3
_geom_torsion_atom_site_label_4
_geom_torsion
C4A C1A O1A C5A -66.9(4)
C3A C1A O1A C5A 57.9(4)
C2A C1A O1A C5A 174.5(3)
C1A O1A C5A O5A 11.7(4)
C1A O1A C5A N10A -170.9(2)
O5A C5A N10A C10A -10.9(4)
O1A C5A N10A C10A 171.6(2)
O5A C5A N10A C13A -171.8(3)
O1A C5A N10A C13A 10.7(4)
C5A N10A C10A C14A -68.9(3)
C13A N10A C10A C14A 94.2(3)
C5A N10A C10A C11A 175.2(2)
C13A N10A C10A C11A -21.6(3)
N10A C10A C11A C12A 37.0(3)
C14A C10A C11A C12A -79.9(3)
C10A C11A C12A C13A -39.4(3)
C5A N10A C13A C12A 160.1(3)
C10A N10A C13A C12A -2.2(3)
C11A C12A C13A N10A 26.0(3)
N10A C10A C14A O14A -9.1(3)
C11A C10A C14A O14A 101.5(3)
N10A C10A C14A N20A 176.4(2)
C11A C10A C14A N20A -73.1(3)
O14A C14A N20A C20A -8.6(3)
C10A C14A N20A C20A 165.9(2)
O14A C14A N20A C23A 166.0(2)
C10A C14A N20A C23A -19.5(3)
C14A N20A C20A C24A -61.1(3)
C23A N20A C20A C24A 123.52(19)
C14A N20A C20A C21A 179.08(19)
C23A N20A C20A C21A 3.7(2)
N20A C20A C21A C22A -28.0(2)
C24A C20A C21A C22A -147.98(19)
C20A C21A C22A O22A -72.8(2)
C20A C21A C22A C23A 42.1(2)
C14A N20A C23A C22A -152.9(2)
C20A N20A C23A C22A 22.1(2)
O22A C22A C23A N20A 78.0(2)
C21A C22A C23A N20A -38.8(2)
N20A C20A C24A O24A -16.3(3)
C21A C20A C24A O24A 98.5(2)
N20A C20A C24A N30A 165.4(2)
C21A C20A C24A N30A -79.8(3)
O24A C24A N30A C30A -5.2(4)
C20A C24A N30A C30A 173.1(2)
C24A N30A C30A C31A -69.0(3)
C32A O32A C31A O31A 5.9(4)
C32A O32A C31A C30A -173.2(3)
N30A C30A C31A O31A -0.4(4)
N30A C30A C31A O32A 178.8(2)
C4B C1B O1B C5B -65.3(3)
C3B C1B O1B C5B 59.0(4)
C2B C1B O1B C5B 177.4(3)
C1B O1B C5B O5B 7.3(4)
C1B O1B C5B N10B -173.8(2)
O5B C5B N10B C10B -7.2(4)
O1B C5B N10B C10B 173.8(2)
O5B C5B N10B C13B -174.8(3)
O1B C5B N10B C13B 6.3(4)
C5B N10B C10B C14B -66.4(3)
C13B N10B C10B C14B 102.9(2)
C5B N10B C10B C11B 176.3(2)
C13B N10B C10B C11B -14.4(3)
N10B C10B C11B C12B 31.5(3)
C14B C10B C11B C12B -87.0(3)
C10B C11B C12B C13B -37.3(3)
C5B N10B C13B C12B 159.5(2)
C10B N10B C13B C12B -8.7(3)
C11B C12B C13B N10B 28.4(3)
N10B C10B C14B O14B -25.1(3)
C11B C10B C14B O14B 87.7(3)
N10B C10B C14B N20B 158.6(2)
C11B C10B C14B N20B -88.6(3)
O14B C14B N20B C23B 180.0(2)
C10B C14B N20B C23B -3.8(4)
O14B C14B N20B C20B -6.6(4)
C10B C14B N20B C20B 169.6(2)
C14B N20B C20B C24B -76.5(3)
C23B N20B C20B C24B 97.8(2)
C14B N20B C20B C21B 166.6(2)
C23B N20B C20B C21B -19.1(3)
N20B C20B C21B C22B 31.5(2)
C24B C20B C21B C22B -86.4(2)
C20B C21B C22B O22B -154.6(2)
C20B C21B C22B C23B -32.8(3)
C14B N20B C23B C22B 172.6(2)
C20B N20B C23B C22B -1.3(3)
O22B C22B C23B N20B 141.4(2)
C21B C22B C23B N20B 21.3(3)
N20B C20B C24B O24B -33.8(3)
C21B C20B C24B O24B 79.5(3)
N20B C20B C24B N30B 150.4(2)
C21B C20B C24B N30B -96.3(2)
O24B C24B N30B C30B -6.3(4)
C20B C24B N30B C30B 169.4(2)
C24B N30B C30B C31B -77.5(3)
N30B C30B C31B O31B -4.1(4)
N30B C30B C31B O32B 175.9(2)
O31B C31B O32B C32B -3.6(5)
C30B C31B O32B C32B 176.4(3)
